data_2004269
loop_
_publ_author_name
'Modric, N.'
'Poje, M.'
'Vickovic, I.'

_publ_contact_author
;
      Prof. Dr. Mirko Poje
      Laboratory of Organic Chemistry
      Faculty of Science, University of Zagreb
      Strossmayerov trg 14
      Zagreb, Croatia
;
_publ_section_title
;
 <i>cis</i>-1,5-Diamino-2,4,6,8-tetraazabicyclo[3.3.0]octane-3,7-dione
;
_journal_issue 12
_journal_name_full 'Acta Crystallographica Section C'
_journal_page_first 2594
_journal_page_last 2595
_journal_paper_doi 10.1107/S0108270195008122
_journal_volume 51
_journal_year 1995
_chemical_formula_moiety 'C4 H8 N6 O2'
_chemical_formula_structural
;
?
;
_chemical_formula_sum 'C4 H8 N6 O2'
_chemical_formula_weight 172.15
_chemical_melting_point_gt 600
_chemical_name_systematic
;
cis-1,5-diamino-2,4,6,8-tetraazabicyclo[3.3.0]octan3,7-dione
;
_space_group_IT_number 14
_symmetry_cell_setting monoclinic
_symmetry_space_group_name_Hall '-P 2yn'
_symmetry_space_group_name_H-M 'P 1 21/n 1'
_audit_creation_method SHELXL
_cell_angle_alpha 90.00
_cell_angle_beta 102.86(2)
_cell_angle_gamma 90.00
_cell_formula_units_Z 4
_cell_length_a 10.640(3)
_cell_length_b 10.618(4)
_cell_length_c 5.976(2)
_cell_measurement_reflns_used 16
_cell_measurement_temperature 293(2)
_cell_measurement_theta_max 20
_cell_measurement_theta_min 13
_cell_volume 658.2(4)
_computing_cell_refinement 'Philips PW1100/20 software 1976'
_computing_data_collection 'Philips PW1100/20 software 1976'
_computing_data_reduction 'locally written software'
_computing_molecular_graphics 'ORTEP92 (Vickovi\'c, 1994)'
_computing_publication_material 'CSU (Vickovi\'c, 1988)'
_computing_structure_refinement 'SHELXL93 (Sheldrick, 1993)'
_computing_structure_solution 'SIR88 (Burla et al., 1989)'
_diffrn_ambient_temperature 293(2)
_diffrn_measurement_device 'Philips PW1100/20 diffractometer'
_diffrn_measurement_method \q
_diffrn_radiation_monochromator graphite
_diffrn_radiation_source 'fine-focus sealed tube'
_diffrn_radiation_type CuK\a
_diffrn_radiation_wavelength 1.54178
_diffrn_reflns_av_R_equivalents 0.0000
_diffrn_reflns_av_sigmaI/netI 0.0415
_diffrn_reflns_limit_h_max 12
_diffrn_reflns_limit_h_min -12
_diffrn_reflns_limit_k_max 12
_diffrn_reflns_limit_k_min 0
_diffrn_reflns_limit_l_max 7
_diffrn_reflns_limit_l_min 0
_diffrn_reflns_number 1142
_diffrn_reflns_theta_max 69.96
_diffrn_reflns_theta_min 5.96
_diffrn_standards_decay_% 0
_diffrn_standards_interval_time 60
_diffrn_standards_number 3
_exptl_absorpt_coefficient_mu 1.170
_exptl_absorpt_correction_type none
_exptl_crystal_colour colourless
_exptl_crystal_density_diffrn 1.7372
_exptl_crystal_density_meas 1.73
_exptl_crystal_density_method 'flotation in bromoform/dichloromethane'
_exptl_crystal_description prism
_exptl_crystal_F_000 360
_exptl_crystal_size_max 0.36
_exptl_crystal_size_mid 0.27
_exptl_crystal_size_min 0.09
_refine_diff_density_max 0.302
_refine_diff_density_min -0.318
_refine_ls_extinction_coef 0.113(7)
_refine_ls_extinction_method 'SHELXL93 (Sheldrick, 1993)'
_refine_ls_goodness_of_fit_all 1.289
_refine_ls_goodness_of_fit_obs 1.291
_refine_ls_hydrogen_treatment refall
_refine_ls_matrix_type full
_refine_ls_number_constraints 0
_refine_ls_number_parameters 142
_refine_ls_number_reflns 1142
_refine_ls_number_restraints 0
_refine_ls_restrained_S_all 1.289
_refine_ls_restrained_S_obs 1.291
_refine_ls_R_factor_all 0.0420
_refine_ls_R_factor_obs 0.0420
_refine_ls_shift/esd_max -0.004
_refine_ls_shift/esd_mean 0.001
_refine_ls_structure_factor_coef Fsqd
_refine_ls_weighting_details 'w = 1/[\s^2^(Fo^2^)+(0.0374P)^2^+0.4406P] where P = (Fo^2^+2Fc^2^)/3'
_refine_ls_weighting_scheme calc
_refine_ls_wR_factor_all 0.1207
_refine_ls_wR_factor_obs 0.1207
_reflns_number_observed 1138
_reflns_number_total 1142
_reflns_observed_criterion >2sigma(I)
_cod_data_source_file ka1136.cif
_cod_data_source_block orthoxmd
_cod_depositor_comments
;
The following automatic conversions were performed:

'_chemical_melting_point' tag was changed to
'_chemical_melting_point_gt' since the value was specified 'more
than' ('>') a certain temperature. The value '>600 K' was changed to
'600' - it should be numeric and without a unit designator.

Automatic conversion script
Id: cif_fix_values 1715 2011-07-08 13:25:40Z adriana 

The following automatic conversions were performed:

'_refine_ls_weighting_scheme' value 'calc w =
1/[\s^2^(Fo^2^)+(0.0374P)^2^+0.4406P] where P = (Fo^2^+2Fc^2^)/3' was
changed to 'calc'. New tag '_refine_ls_weighting_details' was
created. The value of the new tag was set to 'w =
1/[\s^2^(Fo^2^)+(0.0374P)^2^+0.4406P] where P = (Fo^2^+2Fc^2^)/3'.

Automatic conversion script
Id: cif_fix_values 3143 2015-03-26 13:38:13Z robertas 
;
_cod_original_sg_symbol_H-M 'P 21/n'
_cod_database_code 2004269

loop_
_symmetry_equiv_pos_as_xyz
'x, y, z'
'x+1/2, -y+1/2, z+1/2'
'-x, -y, -z'
'-x-1/2, y-1/2, -z-1/2'

loop_
_atom_site_aniso_label
_atom_site_aniso_U_11
_atom_site_aniso_U_22
_atom_site_aniso_U_33
_atom_site_aniso_U_12
_atom_site_aniso_U_13
_atom_site_aniso_U_23
C1 0.0243(11) 0.0225(11) 0.0211(10) -0.0008(7) 0.0004(8) 0.0012(8)
C3 0.0323(11) 0.0222(11) 0.0284(11) -0.0005(8) 0.0105(9) -0.0015(8)
C5 0.0213(10) 0.0213(10) 0.0206(10) -0.0003(7) 0.0011(7) -0.0008(7)
C7 0.0313(11) 0.0229(10) 0.0215(10) -0.0027(8) 0.0057(8) -0.0006(8)
N1 0.0242(10) 0.0299(10) 0.0293(10) 0.0026(7) 0.0023(7) 0.0012(8)
N2 0.0332(11) 0.0305(10) 0.0275(10) -0.0046(8) -0.0028(8) 0.0106(8)
N4 0.0285(10) 0.0254(10) 0.0269(10) -0.0066(7) 0.0002(7) -0.0007(7)
N5 0.0294(10) 0.0306(10) 0.0208(9) 0.0011(8) 0.0027(7) 0.0004(7)
N6 0.0262(10) 0.0267(10) 0.0267(10) 0.0052(7) -0.0019(7) -0.0063(7)
N8 0.0270(10) 0.0309(10) 0.0252(10) -0.0001(8) -0.0037(8) -0.0071(8)
O3 0.0472(11) 0.0250(9) 0.0442(10) -0.0068(7) 0.0154(8) 0.0031(7)
O7 0.0467(10) 0.0269(8) 0.0301(9) 0.0028(7) 0.0059(7) -0.0072(7)

loop_
_atom_site_label
_atom_site_occupancy
_atom_site_fract_x
_atom_site_fract_y
_atom_site_fract_z
_atom_site_U_iso_or_equiv
_atom_site_thermal_displace_type
_atom_site_calc_flag
_atom_site_type_symbol
C1 1 .7850(2) -0.1307(2) .3971(3) .0234(5) Uani d C
C3 1 .6462(2) -0.3011(2) .4055(4) .0270(5) Uani d C
C5 1 .6552(2) -0.1159(2) .2010(3) .0217(5) Uani d C
C7 1 .6769(2) .0531(2) .4589(3) .0253(5) Uani d C
N1 1 .9048(2) -0.1452(2) .3269(3) .0284(5) Uani d N
N2 1 .7559(2) -0.2422(2) .5135(3) .0319(5) Uani d N
N4 1 .5880(2) -0.2314(2) .2215(3) .0279(5) Uani d N
N5 1 .6647(2) -.0982(2) -.0328(3) .0274(5) Uani d N
N6 1 .5991(2) -.0047(2) .2794(3) .0278(5) Uani d N
N8 1 .7865(2) -.0155(2) .5254(3) .0292(5) Uani d N
O3 1 .6071(2) -0.40240(15) .4647(3) .0380(5) Uani d O
O7 1 .6531(2) .1537(2) .5435(3) .0350(5) Uani d O
H1A 1 .919(3) -.075(3) .252(5) .043(8) Uiso d H
H1B 1 .898(3) -0.207(3) .223(5) .039(7) Uiso d H
H2 1 .802(3) -0.273(3) .638(6) .047(8) Uiso d H
H4 1 .531(3) -0.266(3) .099(6) .051(9) Uiso d H
H5A 1 .722(3) -.033(3) -.037(5) .043(8) Uiso d H
H5B 1 .699(3) -0.173(3) -.081(5) .045(8) Uiso d H
H6 1 .524(3) .027(3) .213(5) .043(8) Uiso d H
H8 1 .845(3) .006(3) .641(6) .053(9) Uiso d H

loop_
_atom_type_symbol
_atom_type_description
_atom_type_scat_dispersion_real
_atom_type_scat_dispersion_imag
_atom_type_scat_source
C C 0.0181 0.0091 'International Tables Vol C Tables 4.2.6.8 and 6.1.1.4'
N N 0.0311 0.0180 'International Tables Vol C Tables 4.2.6.8 and 6.1.1.4'
O O 0.0492 0.0322 'International Tables Vol C Tables 4.2.6.8 and 6.1.1.4'
H H 0.0000 0.0000 'International Tables Vol C Tables 4.2.6.8 and 6.1.1.4'

loop_
_geom_angle_atom_site_label_1
_geom_angle_atom_site_label_2
_geom_angle_atom_site_label_3
_geom_angle
_geom_angle_publ_flag
N1 C1 N2 110.7(2) yes
N1 C1 N8 110.0(2) yes
N2 C1 N8 114.7(2) yes
N1 C1 C5 118.2(2) yes
N2 C1 C5 100.9(2) yes
N8 C1 C5 102.1(2) yes
O3 C3 N2 125.2(2) yes
O3 C3 N4 125.9(2) yes
N2 C3 N4 108.9(2) yes
N5 C5 N4 109.8(2) yes
N5 C5 N6 109.4(2) yes
N4 C5 N6 114.8(2) yes
N5 C5 C1 119.2(2) yes
N4 C5 C1 102.6(2) yes
N6 C5 C1 101.16(15) yes
O7 C7 N6 125.1(2) yes
O7 C7 N8 126.0(2) yes
N6 C7 N8 108.9(2) yes
C3 N2 C1 113.8(2) yes
C3 N4 C5 112.8(2) yes
C7 N6 C5 113.8(2) yes
C7 N8 C1 113.1(2) yes
C1 N1 H1A 108(2) no
C1 N1 H1B 110(2) no
H1A N1 H1B 105(3) no
C1 N2 H2 126(2) no
C3 N2 H2 120(2) no
C3 N4 H4 122(2) no
C5 N4 H4 122(2) no
C5 N5 H5A 108(2) no
C5 N5 H5B 108(2) no
H5A N5 H5B 109(3) no
C5 N6 H6 125(2) no
C7 N6 H6 122(2) no
C1 N8 H8 125(2) no
C7 N8 H8 121(2) no

loop_
_geom_bond_atom_site_label_1
_geom_bond_atom_site_label_2
_geom_bond_distance
_geom_bond_publ_flag
C1 N1 1.436(3) yes
C1 N2 1.442(3) yes
C1 N8 1.442(3) yes
C1 C5 1.608(3) yes
C3 O3 1.233(3) yes
C3 N2 1.354(3) yes
C3 N4 1.356(3) yes
C5 N5 1.435(3) yes
C5 N4 1.439(3) yes
C5 N6 1.448(3) yes
C7 O7 1.232(3) yes
C7 N6 1.348(3) yes
C7 N8 1.357(3) yes

loop_
_geom_torsion_atom_site_label_1
_geom_torsion_atom_site_label_2
_geom_torsion_atom_site_label_3
_geom_torsion_atom_site_label_4
_geom_torsion
_geom_torsion_publ_flag
C1 C5 N4 C3 7.2(2) no
C1 C5 N6 C7 7.6(2) no
C1 N2 C3 N4 -4.5(3) no
C1 N2 C3 O3 174.7(2) no
C1 N8 C7 N6 -3.2(3) no
C1 N8 C7 O7 178.7(2) no
C3 N2 C1 C5 8.4(2) no
C3 N2 C1 N1 -117.5(2) no
C3 N2 C1 N8 117.4(2) no
C3 N4 C5 N5 134.8(2) no
C3 N4 C5 N6 -101.5(2) no
C5 C1 N8 C7 7.5(2) no
C5 N4 C3 N2 -2.4(3) no
C5 N4 C3 O3 178.4(2) no
C5 N6 C7 N8 -3.4(3) no
C5 N6 C7 O7 174.7(2) no
C7 N6 C5 N4 117.2(2) no
C7 N6 C5 N5 -118.9(2) no
C7 N8 C1 N1 133.8(2) no
C7 N8 C1 N2 -100.7(2) no
N1 C1 C5 N4 111.9(2) no
N1 C1 C5 N5 -9.5(3) no
N1 C1 C5 N6 -129.3(2) no
N2 C1 C5 N4 -8.9(2) no
N2 C1 C5 N5 -130.3(2) no
N2 C1 C5 N6 109.9(2) no
N4 C5 C1 N8 -127.3(2) no
N5 C5 C1 N8 111.3(2) no
N6 C5 C1 N8 -8.5(2) no
